data_1546235
loop_
_publ_author_name
'Wu, Zhengxing'
'Wen, Ke'
'Zhang, Jingang'
'Zhang, Wanbin'

_publ_section_title
;
 Pd(II)-Catalyzed Aerobic Intermolecular 1,2-Diamination of Conjugated
 Dienes: A Regio- and Chemoselective [4 + 2] Annulation for the Synthesis
 of Tetrahydroquinoxalines.
;
_journal_issue 11
_journal_name_full 'Organic letters'
_journal_page_first 2813
_journal_page_last 2816
_journal_paper_doi 10.1021/acs.orglett.7b00919
_journal_volume 19
_journal_year 2017
_chemical_formula_moiety 'C26 H25 N3 O6 S2'
_chemical_formula_sum 'C26 H25 N3 O6 S2'
_chemical_formula_weight 539.61
_chemical_name_systematic
; 
 ? 
;
_space_group_IT_number 14
_symmetry_cell_setting monoclinic
_symmetry_space_group_name_Hall '-P 2yn'
_symmetry_space_group_name_H-M 'P 1 21/n 1'
_atom_sites_solution_hydrogens geom
_atom_sites_solution_primary direct
_atom_sites_solution_secondary difmap
_audit_creation_method SHELXL-97
_cell_angle_alpha 90.00
_cell_angle_beta 98.702(7)
_cell_angle_gamma 90.00
_cell_formula_units_Z 4
_cell_length_a 11.9761(10)
_cell_length_b 12.0471(8)
_cell_length_c 17.4180(13)
_cell_measurement_reflns_used 3132
_cell_measurement_temperature 170(2)
_cell_measurement_theta_max 29.5533
_cell_measurement_theta_min 3.1230
_cell_volume 2484.1(3)
_computing_cell_refinement 'CrysAlis PRO (Agilent Technologies, 2011)'
_computing_data_collection 'CrysAlis PRO'
_computing_data_reduction 'CrysAlis PRO'
_computing_molecular_graphics 'OLEX2 (Dolomanov et al., 2009)'
_computing_publication_material OLEX2
_computing_structure_refinement 'SHELXL-97 (Sheldrick, 2008)'
_computing_structure_solution 'SHELXS-97 (Sheldrick, 2008)'
_diffrn_ambient_temperature 170(2)
_diffrn_detector_area_resol_mean 10.3592
_diffrn_measured_fraction_theta_full 0.998
_diffrn_measured_fraction_theta_max 0.998
_diffrn_measurement_device_type 'Xcalibur, Atlas, Gemini ultra'
_diffrn_measurement_method '\w scans'
_diffrn_radiation_monochromator graphite
_diffrn_radiation_source 'fine-focus sealed tube'
_diffrn_radiation_type MoK\a
_diffrn_radiation_wavelength 0.71073
_diffrn_reflns_av_R_equivalents 0.0304
_diffrn_reflns_av_sigmaI/netI 0.0457
_diffrn_reflns_limit_h_max 11
_diffrn_reflns_limit_h_min -14
_diffrn_reflns_limit_k_max 11
_diffrn_reflns_limit_k_min -14
_diffrn_reflns_limit_l_max 20
_diffrn_reflns_limit_l_min -17
_diffrn_reflns_number 9509
_diffrn_reflns_theta_full 25.35
_diffrn_reflns_theta_max 25.35
_diffrn_reflns_theta_min 3.38
_exptl_absorpt_coefficient_mu 0.263
_exptl_absorpt_correction_T_max 0.9666
_exptl_absorpt_correction_T_min 0.9300
_exptl_absorpt_correction_type multi-scan
_exptl_absorpt_process_details
;
CrysAlis PRO (Agilent Technologies, 2011) 
;
_exptl_crystal_colour colorless
_exptl_crystal_density_diffrn 1.443
_exptl_crystal_density_method 'not measured'
_exptl_crystal_description block
_exptl_crystal_F_000 1128
_exptl_crystal_size_max 0.28
_exptl_crystal_size_mid 0.23
_exptl_crystal_size_min 0.13
_refine_diff_density_max 0.312
_refine_diff_density_min -0.348
_refine_diff_density_rms 0.052
_refine_ls_extinction_method none
_refine_ls_goodness_of_fit_ref 1.035
_refine_ls_hydrogen_treatment mixed
_refine_ls_matrix_type full
_refine_ls_number_parameters 336
_refine_ls_number_reflns 4551
_refine_ls_number_restraints 0
_refine_ls_restrained_S_all 1.035
_refine_ls_R_factor_all 0.0578
_refine_ls_R_factor_gt 0.0393
_refine_ls_shift/su_max 0.001
_refine_ls_shift/su_mean 0.000
_refine_ls_structure_factor_coef Fsqd
_refine_ls_weighting_details 'calc w=1/[\s^2^(Fo^2^)+(0.0336P)^2^+1.0539P] where P=(Fo^2^+2Fc^2^)/3'
_refine_ls_weighting_scheme calc
_refine_ls_wR_factor_gt 0.0836
_refine_ls_wR_factor_ref 0.0936
_reflns_number_gt 3575
_reflns_number_total 4551
_reflns_threshold_expression >2sigma(I)
_cod_data_source_file ol7b00919_si_003.cif
_cod_data_source_block 140305_wzx_6_no2
_cod_original_sg_symbol_H-M 'P 21/n'
_cod_database_code 1546235

loop_
_symmetry_equiv_pos_as_xyz
'x, y, z'
'-x+1/2, y+1/2, -z+1/2'
'-x, -y, -z'
'x-1/2, -y-1/2, z-1/2'

loop_
_atom_site_label
_atom_site_type_symbol
_atom_site_fract_x
_atom_site_fract_y
_atom_site_fract_z
_atom_site_U_iso_or_equiv
_atom_site_adp_type
_atom_site_occupancy
_atom_site_symmetry_multiplicity
_atom_site_calc_flag
_atom_site_refinement_flags
S1 S 0.04573(5) 0.41134(4) 0.25050(3) 0.02857(15) Uani 1 1 d .
S2 S 0.00829(5) 0.75631(4) 0.09146(3) 0.02442(14) Uani 1 1 d .
O1 O 0.09055(15) 0.39898(13) 0.33045(9) 0.0380(4) Uani 1 1 d .
O2 O -0.00267(14) 0.31872(12) 0.20607(9) 0.0379(4) Uani 1 1 d .
O3 O -0.02489(15) 0.69217(12) 0.02323(8) 0.0353(4) Uani 1 1 d .
O4 O 0.12411(13) 0.77444(12) 0.12141(8) 0.0316(4) Uani 1 1 d .
O5 O 0.03538(16) 0.63743(15) 0.52138(9) 0.0467(5) Uani 1 1 d .
O6 O 0.11652(15) 0.79632(15) 0.51264(9) 0.0440(4) Uani 1 1 d .
N1 N -0.05762(15) 0.50537(13) 0.24485(9) 0.0240(4) Uani 1 1 d .
N2 N -0.04685(15) 0.69125(13) 0.16010(9) 0.0233(4) Uani 1 1 d .
N3 N 0.06561(17) 0.71397(18) 0.48376(10) 0.0331(5) Uani 1 1 d .
C1 C 0.14845(19) 0.45611(19) 0.12439(12) 0.0303(5) Uani 1 1 d .
H1 H 0.0914 0.4118 0.0953 0.036 Uiso 1 1 calc R
C2 C 0.2305(2) 0.50679(19) 0.08837(13) 0.0327(5) Uani 1 1 d .
H2 H 0.2285 0.4976 0.0340 0.039 Uiso 1 1 calc R
C3 C 0.31567(19) 0.57068(18) 0.12971(13) 0.0292(5) Uani 1 1 d .
C4 C 0.3152(2) 0.58563(18) 0.20878(13) 0.0320(5) Uani 1 1 d .
H4 H 0.3716 0.6306 0.2378 0.038 Uiso 1 1 calc R
C5 C 0.23431(19) 0.53632(18) 0.24576(13) 0.0300(5) Uani 1 1 d .
H5 H 0.2354 0.5468 0.2999 0.036 Uiso 1 1 calc R
C6 C 0.15097(19) 0.47108(17) 0.20342(12) 0.0259(5) Uani 1 1 d .
C7 C 0.4075(2) 0.6210(2) 0.09054(15) 0.0427(6) Uani 1 1 d .
H7A H 0.4125 0.7008 0.1016 0.064 Uiso 1 1 calc R
H7B H 0.3898 0.6095 0.0343 0.064 Uiso 1 1 calc R
H7C H 0.4798 0.5856 0.1102 0.064 Uiso 1 1 calc R
C8 C -0.13573(19) 0.51070(17) 0.16898(11) 0.0244(5) Uani 1 1 d .
H8 H -0.1000 0.4710 0.1285 0.029 Uiso 1 1 calc R
C9 C -0.24698(19) 0.45411(18) 0.17708(12) 0.0315(5) Uani 1 1 d .
H9A H -0.2972 0.4557 0.1264 0.038 Uiso 1 1 calc R
H9B H -0.2325 0.3755 0.1919 0.038 Uiso 1 1 calc R
C10 C -0.3054(2) 0.51114(19) 0.23804(13) 0.0346(6) Uani 1 1 d .
H10A H -0.3833 0.4821 0.2350 0.042 Uiso 1 1 calc R
H10B H -0.2643 0.4940 0.2904 0.042 Uiso 1 1 calc R
C11 C -0.30942(19) 0.63408(19) 0.22643(12) 0.0310(5) Uani 1 1 d .
H11 H -0.3611 0.6760 0.2510 0.037 Uiso 1 1 calc R
C12 C -0.24467(19) 0.68706(18) 0.18371(11) 0.0275(5) Uani 1 1 d .
H12 H -0.2543 0.7650 0.1776 0.033 Uiso 1 1 calc R
C13 C -0.15642(18) 0.63149(16) 0.14409(11) 0.0229(5) Uani 1 1 d .
H13 H -0.1826 0.6330 0.0868 0.028 Uiso 1 1 calc R
C14 C -0.00732(18) 0.70119(16) 0.24026(11) 0.0216(4) Uani 1 1 d .
C15 C 0.03837(19) 0.79699(17) 0.27671(12) 0.0267(5) Uani 1 1 d .
H15 H 0.0519 0.8602 0.2469 0.032 Uiso 1 1 calc R
C16 C 0.06386(19) 0.79946(18) 0.35658(12) 0.0289(5) Uani 1 1 d .
H16 H 0.0970 0.8637 0.3823 0.035 Uiso 1 1 calc R
C17 C 0.04088(18) 0.70826(18) 0.39846(11) 0.0253(5) Uani 1 1 d .
C18 C -0.00354(18) 0.61116(17) 0.36427(11) 0.0246(5) Uani 1 1 d .
H18 H -0.0194 0.5493 0.3947 0.029 Uiso 1 1 calc R
C19 C -0.02403(17) 0.60741(16) 0.28411(11) 0.0213(4) Uani 1 1 d .
C20 C -0.05890(19) 0.88592(17) 0.07724(11) 0.0243(5) Uani 1 1 d .
C21 C -0.0023(2) 0.98056(17) 0.10666(11) 0.0273(5) Uani 1 1 d .
H21 H 0.0725 0.9758 0.1339 0.033 Uiso 1 1 calc R
C22 C -0.0563(2) 1.08242(18) 0.09586(12) 0.0321(5) Uani 1 1 d .
H22 H -0.0175 1.1476 0.1157 0.038 Uiso 1 1 calc R
C23 C -0.1654(2) 1.09118(19) 0.05673(13) 0.0342(6) Uani 1 1 d .
C24 C -0.2187(2) 0.9959(2) 0.02604(15) 0.0443(6) Uani 1 1 d .
H24 H -0.2928 1.0010 -0.0023 0.053 Uiso 1 1 calc R
C25 C -0.1669(2) 0.8935(2) 0.03562(14) 0.0380(6) Uani 1 1 d .
H25 H -0.2048 0.8289 0.0140 0.046 Uiso 1 1 calc R
C26 C -0.2250(3) 1.2011(2) 0.04728(16) 0.0515(7) Uani 1 1 d .
H26A H -0.2768 1.2075 0.0855 0.077 Uiso 1 1 calc R
H26B H -0.2678 1.2065 -0.0052 0.077 Uiso 1 1 calc R
H26C H -0.1692 1.2612 0.0553 0.077 Uiso 1 1 calc R

loop_
_atom_site_aniso_label
_atom_site_aniso_U_11
_atom_site_aniso_U_22
_atom_site_aniso_U_33
_atom_site_aniso_U_23
_atom_site_aniso_U_13
_atom_site_aniso_U_12
S1 0.0325(3) 0.0163(3) 0.0379(3) 0.0021(2) 0.0086(2) 0.0022(2)
S2 0.0285(3) 0.0208(3) 0.0248(3) 0.0011(2) 0.0067(2) -0.0011(2)
O1 0.0475(11) 0.0297(9) 0.0372(9) 0.0117(7) 0.0074(7) 0.0104(8)
O2 0.0413(11) 0.0164(8) 0.0578(10) -0.0063(7) 0.0138(8) -0.0028(7)
O3 0.0516(11) 0.0292(9) 0.0267(8) -0.0065(7) 0.0114(7) -0.0050(8)
O4 0.0261(9) 0.0302(8) 0.0391(8) 0.0050(7) 0.0068(7) 0.0006(7)
O5 0.0634(13) 0.0504(11) 0.0273(8) 0.0056(9) 0.0098(8) 0.0046(10)
O6 0.0422(11) 0.0533(11) 0.0337(9) -0.0164(9) -0.0030(7) -0.0021(9)
N1 0.0279(10) 0.0159(9) 0.0286(9) -0.0005(8) 0.0053(7) 0.0000(8)
N2 0.0287(11) 0.0186(9) 0.0216(8) 0.0010(7) 0.0011(7) -0.0046(8)
N3 0.0293(11) 0.0425(12) 0.0269(10) -0.0031(10) 0.0023(8) 0.0101(10)
C1 0.0263(13) 0.0277(12) 0.0364(12) -0.0079(10) 0.0033(9) -0.0004(10)
C2 0.0333(14) 0.0347(13) 0.0310(12) -0.0027(10) 0.0080(10) 0.0046(11)
C3 0.0236(12) 0.0215(11) 0.0419(13) 0.0053(10) 0.0032(10) 0.0053(10)
C4 0.0275(13) 0.0252(12) 0.0412(13) -0.0036(10) -0.0016(10) -0.0009(10)
C5 0.0279(13) 0.0291(12) 0.0314(11) -0.0020(10) -0.0006(9) 0.0038(10)
C6 0.0257(12) 0.0185(11) 0.0334(12) -0.0017(9) 0.0043(9) 0.0032(9)
C7 0.0357(15) 0.0375(14) 0.0558(15) 0.0096(13) 0.0096(12) -0.0010(12)
C8 0.0279(12) 0.0202(11) 0.0255(11) -0.0051(9) 0.0053(9) -0.0024(9)
C9 0.0327(14) 0.0242(12) 0.0376(12) -0.0038(10) 0.0053(10) -0.0091(10)
C10 0.0312(14) 0.0342(13) 0.0404(13) -0.0022(11) 0.0122(10) -0.0064(11)
C11 0.0261(13) 0.0345(13) 0.0322(12) -0.0050(11) 0.0040(9) 0.0040(11)
C12 0.0283(13) 0.0229(11) 0.0296(11) -0.0027(10) -0.0015(9) 0.0031(10)
C13 0.0239(12) 0.0215(11) 0.0224(10) -0.0003(9) 0.0001(8) -0.0041(9)
C14 0.0223(12) 0.0193(10) 0.0227(10) -0.0013(9) 0.0020(8) 0.0020(9)
C15 0.0310(13) 0.0174(11) 0.0312(11) 0.0020(9) 0.0031(9) -0.0028(10)
C16 0.0297(13) 0.0244(12) 0.0310(12) -0.0065(10) -0.0002(9) -0.0019(10)
C17 0.0240(12) 0.0297(12) 0.0213(10) -0.0032(9) 0.0011(8) 0.0049(10)
C18 0.0239(12) 0.0250(11) 0.0255(11) 0.0035(9) 0.0058(9) 0.0035(9)
C19 0.0197(11) 0.0175(10) 0.0268(11) -0.0012(9) 0.0039(8) 0.0002(9)
C20 0.0277(12) 0.0227(11) 0.0231(10) 0.0047(9) 0.0064(9) -0.0045(9)
C21 0.0329(13) 0.0265(12) 0.0222(10) 0.0029(9) 0.0033(9) -0.0044(10)
C22 0.0470(16) 0.0229(12) 0.0278(11) -0.0009(10) 0.0106(10) -0.0032(11)
C23 0.0377(15) 0.0290(13) 0.0406(13) 0.0120(11) 0.0210(11) 0.0052(11)
C24 0.0279(14) 0.0388(15) 0.0644(16) 0.0198(13) 0.0007(12) -0.0001(12)
C25 0.0303(14) 0.0283(13) 0.0526(14) 0.0076(12) -0.0026(11) -0.0093(11)
C26 0.059(2) 0.0378(15) 0.0631(17) 0.0146(14) 0.0264(15) 0.0178(14)

loop_
_atom_type_symbol
_atom_type_description
_atom_type_scat_dispersion_real
_atom_type_scat_dispersion_imag
_atom_type_scat_source
C C 0.0033 0.0016 'International Tables Vol C Tables 4.2.6.8 and 6.1.1.4'
H H 0.0000 0.0000 'International Tables Vol C Tables 4.2.6.8 and 6.1.1.4'
N N 0.0061 0.0033 'International Tables Vol C Tables 4.2.6.8 and 6.1.1.4'
O O 0.0106 0.0060 'International Tables Vol C Tables 4.2.6.8 and 6.1.1.4'
S S 0.1246 0.1234 'International Tables Vol C Tables 4.2.6.8 and 6.1.1.4'

loop_
_geom_angle_atom_site_label_1
_geom_angle_atom_site_label_2
_geom_angle_atom_site_label_3
_geom_angle
O1 S1 O2 120.68(10)
O1 S1 N1 107.18(9)
O2 S1 N1 105.15(10)
O1 S1 C6 107.97(10)
O2 S1 C6 109.11(10)
N1 S1 C6 105.79(9)
O3 S2 O4 121.54(10)
O3 S2 N2 104.81(9)
O4 S2 N2 106.40(9)
O3 S2 C20 107.50(10)
O4 S2 C20 108.39(10)
N2 S2 C20 107.43(9)
C19 N1 C8 118.40(16)
C19 N1 S1 113.67(14)
C8 N1 S1 116.03(13)
C14 N2 C13 112.44(15)
C14 N2 S2 124.50(14)
C13 N2 S2 122.24(13)
O5 N3 O6 124.02(19)
O5 N3 C17 118.5(2)
O6 N3 C17 117.49(19)
C6 C1 C2 118.9(2)
C6 C1 H1 120.6
C2 C1 H1 120.6
C1 C2 C3 121.7(2)
C1 C2 H2 119.2
C3 C2 H2 119.2
C2 C3 C4 118.2(2)
C2 C3 C7 121.2(2)
C4 C3 C7 120.6(2)
C5 C4 C3 121.1(2)
C5 C4 H4 119.5
C3 C4 H4 119.5
C4 C5 C6 119.7(2)
C4 C5 H5 120.2
C6 C5 H5 120.2
C1 C6 C5 120.5(2)
C1 C6 S1 120.08(17)
C5 C6 S1 119.43(16)
C3 C7 H7A 109.5
C3 C7 H7B 109.5
H7A C7 H7B 109.5
C3 C7 H7C 109.5
H7A C7 H7C 109.5
H7B C7 H7C 109.5
N1 C8 C9 109.69(16)
N1 C8 C13 110.09(16)
C9 C8 C13 110.26(18)
N1 C8 H8 108.9
C9 C8 H8 108.9
C13 C8 H8 108.9
C10 C9 C8 111.34(17)
C10 C9 H9A 109.4
C8 C9 H9A 109.4
C10 C9 H9B 109.4
C8 C9 H9B 109.4
H9A C9 H9B 108.0
C11 C10 C9 111.22(18)
C11 C10 H10A 109.4
C9 C10 H10A 109.4
C11 C10 H10B 109.4
C9 C10 H10B 109.4
H10A C10 H10B 108.0
C12 C11 C10 123.1(2)
C12 C11 H11 118.4
C10 C11 H11 118.4
C11 C12 C13 123.9(2)
C11 C12 H12 118.0
C13 C12 H12 118.0
N2 C13 C12 111.11(16)
N2 C13 C8 107.91(17)
C12 C13 C8 112.88(17)
N2 C13 H13 108.3
C12 C13 H13 108.3
C8 C13 H13 108.3
C15 C14 C19 120.12(18)
C15 C14 N2 124.97(18)
C19 C14 N2 114.77(17)
C16 C15 C14 119.40(19)
C16 C15 H15 120.3
C14 C15 H15 120.3
C17 C16 C15 119.2(2)
C17 C16 H16 120.4
C15 C16 H16 120.4
C16 C17 C18 123.00(18)
C16 C17 N3 118.31(19)
C18 C17 N3 118.69(19)
C19 C18 C17 117.47(19)
C19 C18 H18 121.3
C17 C18 H18 121.3
C18 C19 C14 120.58(18)
C18 C19 N1 120.27(18)
C14 C19 N1 119.09(17)
C21 C20 C25 120.3(2)
C21 C20 S2 119.45(17)
C25 C20 S2 120.21(17)
C20 C21 C22 119.1(2)
C20 C21 H21 120.4
C22 C21 H21 120.4
C23 C22 C21 121.4(2)
C23 C22 H22 119.3
C21 C22 H22 119.3
C24 C23 C22 118.3(2)
C24 C23 C26 120.4(2)
C22 C23 C26 121.3(2)
C25 C24 C23 121.6(2)
C25 C24 H24 119.2
C23 C24 H24 119.2
C24 C25 C20 119.2(2)
C24 C25 H25 120.4
C20 C25 H25 120.4
C23 C26 H26A 109.5
C23 C26 H26B 109.5
H26A C26 H26B 109.5
C23 C26 H26C 109.5
H26A C26 H26C 109.5
H26B C26 H26C 109.5

loop_
_geom_bond_atom_site_label_1
_geom_bond_atom_site_label_2
_geom_bond_distance
S1 O1 1.4224(16)
S1 O2 1.4297(16)
S1 N1 1.6697(18)
S1 C6 1.758(2)
S2 O3 1.4229(15)
S2 O4 1.4229(16)
S2 N2 1.6487(16)
S2 C20 1.757(2)
O5 N3 1.218(2)
O6 N3 1.231(2)
N1 C19 1.434(3)
N1 C8 1.500(3)
N2 C14 1.410(2)
N2 C13 1.486(3)
N3 C17 1.472(3)
C1 C6 1.384(3)
C1 C2 1.385(3)
C1 H1 0.9500
C2 C3 1.389(3)
C2 H2 0.9500
C3 C4 1.390(3)
C3 C7 1.506(3)
C4 C5 1.377(3)
C4 H4 0.9500
C5 C6 1.391(3)
C5 H5 0.9500
C7 H7A 0.9800
C7 H7B 0.9800
C7 H7C 0.9800
C8 C9 1.522(3)
C8 C13 1.528(3)
C8 H8 1.0000
C9 C10 1.521(3)
C9 H9A 0.9900
C9 H9B 0.9900
C10 C11 1.495(3)
C10 H10A 0.9900
C10 H10B 0.9900
C11 C12 1.318(3)
C11 H11 0.9500
C12 C13 1.504(3)
C12 H12 0.9500
C13 H13 1.0000
C14 C15 1.389(3)
C14 C19 1.395(3)
C15 C16 1.379(3)
C15 H15 0.9500
C16 C17 1.370(3)
C16 H16 0.9500
C17 C18 1.382(3)
C18 C19 1.381(3)
C18 H18 0.9500
C20 C21 1.384(3)
C20 C25 1.387(3)
C21 C22 1.386(3)
C21 H21 0.9500
C22 C23 1.383(3)
C22 H22 0.9500
C23 C24 1.381(3)
C23 C26 1.502(3)
C24 C25 1.380(3)
C24 H24 0.9500
C25 H25 0.9500
C26 H26A 0.9800
C26 H26B 0.9800
C26 H26C 0.9800
